data_2300444
loop_
_publ_author_name
'Kusz, Joachim'
'Spiering, Hartmut'
'G\"utlich, Philipp'

_publ_section_title
;
 X-ray structure study of the light-induced metastable states of the
 spin-crossover compound [Fe(mtz)6](BF4)2
;
_journal_issue 3
_journal_name_full 'Journal of Applied Crystallography'
_journal_page_first 229
_journal_paper_doi 10.1107/S0021889801000462
_journal_volume 34
_journal_year 2001
_chemical_formula_sum 'C12 H24 B2 F8 Fe N24'
_chemical_formula_weight 734.02
_chemical_name_systematic
; 
 ? 
;
_space_group_IT_number 14
_symmetry_space_group_name_Hall '-P 2yn'
_symmetry_space_group_name_H-M 'P 1 21/n 1'
_atom_sites_solution_hydrogens geom
_atom_sites_solution_primary direct
_atom_sites_solution_secondary difmap
_audit_creation_method SHELXL
_cell_angle_alpha 90.00
_cell_angle_beta 115.243(10)
_cell_angle_gamma 90.00
_cell_formula_units_Z 4
_cell_length_a 17.4887(15)
_cell_length_b 10.0914(8)
_cell_length_c 18.517(2)
_cell_measurement_temperature 10(1)
_cell_volume 2955.9(5)
_computing_structure_refinement 'SHELXL-93 (Sheldrick, 1993)'
_computing_structure_solution 'SHELXS-86 (Sheldrick, 1990)'
_diffrn_ambient_temperature 10(1)
_diffrn_radiation_monochromator graphite
_diffrn_radiation_source 'fine-focus sealed tube'
_diffrn_radiation_type MoK\a
_diffrn_radiation_wavelength 0.71073
_diffrn_reflns_av_R_equivalents 0.0828
_diffrn_reflns_av_sigmaI/netI 0.0540
_diffrn_reflns_limit_h_max 22
_diffrn_reflns_limit_h_min -22
_diffrn_reflns_limit_k_max 6
_diffrn_reflns_limit_k_min -12
_diffrn_reflns_limit_l_max 23
_diffrn_reflns_limit_l_min -23
_diffrn_reflns_number 44334
_diffrn_reflns_theta_max 28.18
_diffrn_reflns_theta_min 3.27
_exptl_absorpt_coefficient_mu 0.614
_exptl_crystal_density_diffrn 1.649
_exptl_crystal_F_000 1488
_exptl_crystal_size_max 0.7
_exptl_crystal_size_mid 0.5
_exptl_crystal_size_min 0.2
_refine_diff_density_max 0.649
_refine_diff_density_min -0.680
_refine_diff_density_rms 0.103
_refine_ls_extinction_coef 0.0052(6)
_refine_ls_extinction_expression Fc^*^=kFc[1+0.001xFc^2^\l^3^/sin(2\q)]^-1/4^
_refine_ls_extinction_method SHELXL
_refine_ls_goodness_of_fit_all 1.083
_refine_ls_goodness_of_fit_obs 1.205
_refine_ls_matrix_type full
_refine_ls_number_parameters 524
_refine_ls_number_reflns 6411
_refine_ls_number_restraints 0
_refine_ls_restrained_S_all 1.238
_refine_ls_restrained_S_obs 1.205
_refine_ls_R_factor_all 0.0821
_refine_ls_R_factor_obs 0.0526
_refine_ls_shift/esd_max 0.001
_refine_ls_shift/esd_mean 0.000
_refine_ls_structure_factor_coef Fsqd
_refine_ls_weighting_details 'w=1/[\s^2^(Fo^2^)+(0.0728P)^2^+2.1968P] where P=(Fo^2^+2Fc^2^)/3'
_refine_ls_weighting_scheme calc
_refine_ls_wR_factor_all 0.1553
_refine_ls_wR_factor_obs 0.1275
_reflns_number_observed 4693
_reflns_number_total 6461
_reflns_observed_criterion >2sigma(I)
_cod_data_source_file zm0081sup1.cif
_cod_data_source_block hs50
_cod_depositor_comments
;
The following automatic conversions were performed:

'_refine_ls_weighting_scheme' value 'calc
w=1/[\s^2^(Fo^2^)+(0.0728P)^2^+2.1968P] where P=(Fo^2^+2Fc^2^)/3' was
changed to 'calc'. New tag '_refine_ls_weighting_details' was
created. The value of the new tag was set to
'w=1/[\s^2^(Fo^2^)+(0.0728P)^2^+2.1968P] where P=(Fo^2^+2Fc^2^)/3'.

Automatic conversion script
Id: cif_fix_values 3143 2015-03-26 13:38:13Z robertas 
;
_cod_database_code 2300444

loop_
_symmetry_equiv_pos_as_xyz
'x, y, z'
'-x+1/2, y+1/2, -z+1/2'
'-x, -y, -z'
'x-1/2, -y-1/2, z-1/2'

loop_
_atom_site_aniso_label
_atom_site_aniso_U_11
_atom_site_aniso_U_22
_atom_site_aniso_U_33
_atom_site_aniso_U_23
_atom_site_aniso_U_13
_atom_site_aniso_U_12
Fe1 0.0068(3) 0.0107(3) 0.0072(3) 0.0001(2) 0.0035(2) 0.0002(2)
N411 0.0090(11) 0.0128(13) 0.0106(12) -0.0015(10) 0.0034(9) -0.0005(9)
N311 0.0091(11) 0.0163(14) 0.0126(12) -0.0009(10) 0.0059(9) -0.0039(10)
N211 0.0117(11) 0.0181(14) 0.0104(12) 0.0003(10) 0.0056(9) -0.0022(10)
N111 0.0118(11) 0.0118(13) 0.0107(11) -0.0002(10) 0.0063(9) -0.0007(9)
C111 0.0099(13) 0.016(2) 0.0104(14) 0.0004(12) 0.0044(11) 0.0010(11)
C211 0.018(2) 0.017(2) 0.0128(15) 0.0012(13) 0.0101(12) -0.0021(13)
N421 0.0098(11) 0.0137(13) 0.0081(11) -0.0009(9) 0.0054(9) -0.0021(9)
N321 0.0103(11) 0.0164(14) 0.0129(12) -0.0011(10) 0.0073(10) 0.0017(10)
N221 0.0124(11) 0.0136(14) 0.0127(12) 0.0004(10) 0.0067(9) -0.0001(10)
N121 0.0104(11) 0.0160(14) 0.0087(11) 0.0006(10) 0.0044(9) 0.0011(10)
C121 0.0114(13) 0.013(2) 0.0087(13) -0.0020(11) 0.0044(11) -0.0013(11)
C221 0.0144(14) 0.014(2) 0.0134(14) 0.0026(12) 0.0059(12) 0.0026(12)
N431 0.0096(11) 0.0124(13) 0.0134(12) 0.0021(10) 0.0072(9) 0.0013(9)
N331 0.0084(11) 0.0205(14) 0.0068(11) 0.0009(10) 0.0011(9) 0.0013(10)
N231 0.0111(11) 0.0139(14) 0.0135(12) -0.0014(10) 0.0054(10) -0.0004(9)
N131 0.0105(11) 0.0130(14) 0.0115(12) -0.0021(10) 0.0055(9) 0.0007(9)
C131 0.0088(13) 0.014(2) 0.0113(14) -0.0002(12) 0.0043(11) 0.0006(12)
C231 0.0136(15) 0.015(2) 0.0108(14) -0.0038(12) 0.0035(12) -0.0008(12)
Fe2 0.0085(3) 0.0124(3) 0.0088(3) -0.0002(2) 0.0047(2) -0.0001(2)
N412 0.0123(11) 0.0152(14) 0.0117(12) -0.0002(10) 0.0058(10) 0.0004(10)
N312 0.0107(11) 0.0151(14) 0.0118(12) 0.0008(10) 0.0047(10) 0.0014(9)
N212 0.0150(12) 0.0171(14) 0.0111(12) -0.0018(10) 0.0062(10) 0.0009(10)
N112 0.0100(11) 0.0146(14) 0.0110(12) -0.0003(10) 0.0061(9) -0.0001(9)
C112 0.0108(13) 0.015(2) 0.0151(15) 0.0006(12) 0.0063(12) -0.0001(11)
C212 0.018(2) 0.017(2) 0.0121(14) 0.0034(13) 0.0081(12) 0.0006(13)
N422 0.0144(12) 0.0135(14) 0.0083(11) -0.0004(9) 0.0062(9) 0.0004(10)
N322 0.0123(11) 0.0165(14) 0.0110(12) 0.0013(10) 0.0041(10) -0.0011(10)
N222 0.0144(12) 0.0167(14) 0.0130(12) 0.0003(10) 0.0072(10) -0.0010(10)
N122 0.0110(11) 0.0148(14) 0.0111(12) 0.0004(10) 0.0052(9) 0.0010(10)
C122 0.0127(13) 0.017(2) 0.0117(14) -0.0017(12) 0.0059(11) -0.0005(11)
C222 0.0140(14) 0.014(2) 0.017(2) -0.0002(13) 0.0087(12) -0.0006(12)
N432 0.0121(11) 0.0155(14) 0.0112(12) -0.0019(10) 0.0056(9) -0.0006(10)
N332 0.0133(12) 0.0161(14) 0.0140(12) -0.0016(10) 0.0086(10) -0.0015(10)
N232 0.0139(12) 0.0145(14) 0.0147(12) -0.0020(10) 0.0083(10) -0.0012(10)
N132 0.0099(11) 0.0128(13) 0.0118(12) -0.0013(10) 0.0056(9) -0.0009(9)
C132 0.0114(13) 0.014(2) 0.0127(14) 0.0003(12) 0.0054(11) -0.0009(12)
C232 0.0130(14) 0.018(2) 0.0119(14) -0.0018(13) 0.0073(12) 0.0020(12)
B1 0.0135(15) 0.017(2) 0.013(2) 0.0038(13) 0.0072(12) 0.0030(13)
F11 0.0149(8) 0.0213(10) 0.0138(9) 0.0010(7) 0.0031(7) -0.0039(7)
F21 0.0158(8) 0.0166(10) 0.0143(9) 0.0010(7) 0.0054(7) -0.0006(7)
F31 0.0231(9) 0.0246(11) 0.0099(8) 0.0023(7) 0.0047(7) -0.0054(8)
F41 0.0214(9) 0.0202(11) 0.0423(12) -0.0071(9) 0.0219(9) 0.0000(8)
B2 0.0098(14) 0.015(2) 0.013(2) 0.0007(13) 0.0051(12) 0.0012(12)
F12 0.0157(8) 0.0165(9) 0.0142(8) -0.0012(7) 0.0078(7) 0.0015(7)
F22 0.0158(8) 0.0133(10) 0.0155(9) -0.0012(7) 0.0084(7) -0.0016(7)
F32 0.0141(8) 0.0189(10) 0.0125(8) 0.0038(7) 0.0062(7) 0.0019(7)
F42 0.0100(8) 0.0185(10) 0.0160(9) -0.0009(7) 0.0058(7) 0.0002(7)

loop_
_atom_site_label
_atom_site_type_symbol
_atom_site_fract_x
_atom_site_fract_y
_atom_site_fract_z
_atom_site_U_iso_or_equiv
_atom_site_thermal_displace_type
_atom_site_occupancy
_atom_site_calc_flag
_atom_site_refinement_flags
Fe1 Fe 0.0000 0.0000 0.0000 0.00804(15) Uani 1 d S
N411 N 0.06899(14) 0.1076(3) -0.03971(14) 0.0111(5) Uani 1 d .
N311 N 0.13426(14) 0.1893(3) 0.00721(14) 0.0122(5) Uani 1 d .
N211 N 0.17488(15) 0.2304(3) -0.03295(14) 0.0131(5) Uani 1 d .
N111 N 0.13613(14) 0.1747(2) -0.10635(14) 0.0109(5) Uani 1 d .
C111 C 0.0720(2) 0.1019(3) -0.1094(2) 0.0122(6) Uani 1 d .
H111 H 0.0374(20) 0.0569(33) -0.1531(19) 0.007(7) Uiso 1 d .
C211 C 0.1644(2) 0.2017(3) -0.1688(2) 0.0149(6) Uani 1 d .
H21A H 0.2248(24) 0.1782(37) -0.1514(21) 0.022(9) Uiso 1 d .
H21B H 0.1539(25) 0.2911(44) -0.1828(23) 0.031(11) Uiso 1 d .
H21C H 0.1297(23) 0.1537(37) -0.2116(22) 0.021(9) Uiso 1 d .
N421 N -0.07010(14) 0.1574(2) -0.00370(13) 0.0100(5) Uani 1 d .
N321 N -0.12165(14) 0.1654(3) 0.03524(14) 0.0124(5) Uani 1 d .
N221 N -0.16190(15) 0.2765(2) 0.01861(14) 0.0124(5) Uani 1 d .
N121 N -0.13728(14) 0.3433(3) -0.03111(14) 0.0116(5) Uani 1 d .
C121 C -0.0811(2) 0.2695(3) -0.0438(2) 0.0110(6) Uani 1 d .
H121 H -0.0557(22) 0.2907(35) -0.0743(21) 0.018(9) Uiso 1 d .
C221 C -0.1663(2) 0.4778(3) -0.0573(2) 0.0141(6) Uani 1 d .
H22A H -0.1663(29) 0.4852(42) -0.1133(28) 0.045(13) Uiso 1 d .
H22B H -0.2225(31) 0.4902(42) -0.0639(28) 0.046(13) Uiso 1 d .
H22C H -0.1279(32) 0.5464(51) -0.0219(30) 0.060(15) Uiso 1 d .
N431 N 0.07916(14) 0.0455(3) 0.11240(14) 0.0110(5) Uani 1 d .
N331 N 0.14090(14) -0.0374(3) 0.16249(14) 0.0126(5) Uani 1 d .
N231 N 0.18565(15) 0.0219(2) 0.22915(14) 0.0127(5) Uani 1 d .
N131 N 0.15326(14) 0.1460(2) 0.22287(14) 0.0114(5) Uani 1 d .
C131 C 0.0885(2) 0.1581(3) 0.1521(2) 0.0115(6) Uani 1 d .
H131 H 0.0596(20) 0.2278(33) 0.1371(19) 0.005(8) Uiso 1 d .
C231 C 0.1872(2) 0.2403(3) 0.2890(2) 0.0136(6) Uani 1 d .
H23A H 0.1579(26) 0.3135(46) 0.2718(25) 0.033(11) Uiso 1 d .
H23B H 0.1794(22) 0.2043(37) 0.3331(22) 0.021(9) Uiso 1 d .
H23C H 0.2434(20) 0.2530(30) 0.3047(18) 0.004(7) Uiso 1 d .
Fe2 Fe 0.5000 0.0000 0.0000 0.0095(2) Uani 1 d S
N412 N 0.43279(15) 0.1305(3) -0.10150(14) 0.0128(5) Uani 1 d .
N312 N 0.38908(15) 0.2415(3) -0.09772(14) 0.0125(5) Uani 1 d .
N212 N 0.36133(15) 0.3044(3) -0.16529(14) 0.0142(5) Uani 1 d .
N112 N 0.38630(14) 0.2346(2) -0.21350(14) 0.0113(5) Uani 1 d .
C112 C 0.4300(2) 0.1296(3) -0.1737(2) 0.0133(6) Uani 1 d .
H112 H 0.4542(21) 0.0704(39) -0.1886(20) 0.016(9) Uiso 1 d .
C212 C 0.3746(2) 0.2871(3) -0.2911(2) 0.0152(6) Uani 1 d .
H21A H 0.4253(23) 0.3460(36) -0.2800(20) 0.020(9) Uiso 1 d .
H21B H 0.3727(20) 0.2129(34) -0.3254(20) 0.012(8) Uiso 1 d .
H21C H 0.3238(22) 0.3351(36) -0.3129(20) 0.017(9) Uiso 1 d .
N422 N 0.57845(15) 0.1679(3) 0.06467(14) 0.0116(5) Uani 1 d .
N322 N 0.62313(15) 0.1730(3) 0.14587(14) 0.0135(5) Uani 1 d .
N222 N 0.6725(2) 0.2750(3) 0.16521(14) 0.0142(5) Uani 1 d .
N122 N 0.65962(14) 0.3378(3) 0.09610(14) 0.0121(5) Uani 1 d .
C122 C 0.6026(2) 0.2701(3) 0.0360(2) 0.0134(6) Uani 1 d .
H122 H 0.5833(19) 0.2931(31) -0.0150(19) 0.004(7) Uiso 1 d .
C222 C 0.7074(2) 0.4569(3) 0.0956(2) 0.0141(6) Uani 1 d .
H22A H 0.6749(24) 0.5221(36) 0.0672(22) 0.018(9) Uiso 1 d .
H22B H 0.7487(23) 0.4325(39) 0.0821(21) 0.024(10) Uiso 1 d .
H23C H 0.7273(23) 0.4955(35) 0.1527(23) 0.023(10) Uiso 1 d .
N432 N 0.41083(15) 0.0466(3) 0.05108(14) 0.0127(5) Uani 1 d .
N332 N 0.35224(15) -0.0427(3) 0.05271(14) 0.0135(5) Uani 1 d .
N232 N 0.3140(2) 0.0055(3) 0.09330(15) 0.0136(5) Uani 1 d .
N132 N 0.34754(14) 0.1272(3) 0.11870(14) 0.0112(5) Uani 1 d .
C132 C 0.4064(2) 0.1504(3) 0.0924(2) 0.0125(6) Uani 1 d .
H133 H 0.4414(20) 0.2206(32) 0.1036(18) 0.005(7) Uiso 1 d .
C232 C 0.3207(2) 0.2069(3) 0.1692(2) 0.0138(6) Uani 1 d .
H23A H 0.2636(27) 0.2384(40) 0.1414(24) 0.032(11) Uiso 1 d .
H23B H 0.3245(23) 0.1573(39) 0.2132(23) 0.025(10) Uiso 1 d .
H23C H 0.3589(23) 0.2835(37) 0.1871(21) 0.018(9) Uiso 1 d .
B1 B 0.4455(2) 0.5047(4) 0.1457(2) 0.0138(7) Uani 1 d .
F11 F 0.36522(11) 0.4637(2) 0.09302(10) 0.0177(4) Uani 1 d .
F21 F 0.45429(10) 0.6402(2) 0.13771(10) 0.0159(4) Uani 1 d .
F31 F 0.45674(11) 0.4788(2) 0.22399(10) 0.0200(4) Uani 1 d .
F41 F 0.50668(11) 0.4344(2) 0.13178(12) 0.0251(4) Uani 1 d .
B2 B -0.0068(2) 0.5162(3) 0.1658(2) 0.0125(7) Uani 1 d .
F12 F 0.01043(10) 0.4490(2) 0.10831(10) 0.0150(4) Uani 1 d .
F22 F 0.01686(10) 0.6481(2) 0.16811(10) 0.0142(4) Uani 1 d .
F32 F 0.03949(10) 0.4578(2) 0.24059(10) 0.0150(4) Uani 1 d .
F42 F -0.09282(10) 0.5078(2) 0.14710(10) 0.0148(4) Uani 1 d .

loop_
_atom_type_symbol
_atom_type_description
_atom_type_scat_dispersion_real
_atom_type_scat_dispersion_imag
_atom_type_scat_source
C C 0.0033 0.0016 'International Tables Vol C Tables 4.2.6.8 and 6.1.1.4'
H H 0.0000 0.0000 'International Tables Vol C Tables 4.2.6.8 and 6.1.1.4'
B B 0.0013 0.0007 'International Tables Vol C Tables 4.2.6.8 and 6.1.1.4'
N N 0.0061 0.0033 'International Tables Vol C Tables 4.2.6.8 and 6.1.1.4'
F F 0.0171 0.0103 'International Tables Vol C Tables 4.2.6.8 and 6.1.1.4'
Fe Fe 0.3463 0.8444 'International Tables Vol C Tables 4.2.6.8 and 6.1.1.4'

loop_
_geom_angle_atom_site_label_1
_geom_angle_atom_site_label_2
_geom_angle_atom_site_label_3
_geom_angle
_geom_angle_site_symmetry_1
_geom_angle_site_symmetry_3
N411 Fe1 N411 180.0 . 3
N411 Fe1 N421 89.22(10) . 3
N411 Fe1 N421 90.78(10) 3 3
N411 Fe1 N421 90.78(10) . .
N411 Fe1 N421 89.22(10) 3 .
N421 Fe1 N421 180.0 3 .
N411 Fe1 N431 89.97(9) . .
N411 Fe1 N431 90.03(9) 3 .
N421 Fe1 N431 90.27(10) 3 .
N421 Fe1 N431 89.73(10) . .
N411 Fe1 N431 90.03(9) . 3
N411 Fe1 N431 89.97(9) 3 3
N421 Fe1 N431 89.73(10) 3 3
N421 Fe1 N431 90.27(10) . 3
N431 Fe1 N431 180.0 . 3
C111 N411 N311 106.1(2) . .
C111 N411 Fe1 128.7(2) . .
N311 N411 Fe1 124.5(2) . .
N211 N311 N411 109.9(2) . .
N311 N211 N111 106.3(2) . .
C111 N111 N211 109.0(2) . .
C111 N111 C211 129.5(3) . .
N211 N111 C211 121.4(2) . .
N411 C111 N111 108.8(3) . .
N411 C111 H111 127.7(20) . .
N111 C111 H111 123.6(20) . .
N111 C211 H21A 111.8(21) . .
N111 C211 H21B 107.9(25) . .
H21A C211 H21B 112.1(33) . .
N111 C211 H21C 105.3(23) . .
H21A C211 H21C 112.3(30) . .
H21B C211 H21C 107.1(33) . .
C121 N421 N321 105.8(2) . .
C121 N421 Fe1 130.0(2) . .
N321 N421 Fe1 124.1(2) . .
N221 N321 N421 109.8(2) . .
N321 N221 N121 107.3(2) . .
C121 N121 N221 108.3(2) . .
C121 N121 C221 129.9(2) . .
N221 N121 C221 121.6(2) . .
N421 C121 N121 108.8(2) . .
N421 C121 H121 125.1(23) . .
N121 C121 H121 126.1(23) . .
N121 C221 H22A 104.5(24) . .
N121 C221 H22B 111.2(26) . .
H22A C221 H22B 107.7(38) . .
N121 C221 H22C 112.8(30) . .
H22A C221 H22C 108.7(36) . .
H22B C221 H22C 111.5(38) . .
C131 N431 N331 105.8(2) . .
C131 N431 Fe1 129.9(2) . .
N331 N431 Fe1 124.1(2) . .
N231 N331 N431 110.2(2) . .
N331 N231 N131 106.5(2) . .
C131 N131 N231 108.6(2) . .
C131 N131 C231 129.8(3) . .
N231 N131 C231 121.5(2) . .
N131 C131 N431 108.8(3) . .
N131 C131 H131 123.0(22) . .
N431 C131 H131 128.2(22) . .
N131 C231 H23A 106.2(27) . .
N131 C231 H23B 108.2(22) . .
H23A C231 H23B 110.9(34) . .
N131 C231 H23C 111.0(19) . .
H23A C231 H23C 112.5(33) . .
H23B C231 H23C 108.0(28) . .
N412 Fe2 N412 180.0 3_655 .
N412 Fe2 N422 90.81(9) 3_655 .
N412 Fe2 N422 89.19(9) . .
N412 Fe2 N422 89.19(9) 3_655 3_655
N412 Fe2 N422 90.81(9) . 3_655
N422 Fe2 N422 180.0 . 3_655
N412 Fe2 N432 88.78(9) 3_655 .
N412 Fe2 N432 91.22(9) . .
N422 Fe2 N432 89.62(9) . .
N422 Fe2 N432 90.38(9) 3_655 .
N412 Fe2 N432 91.22(9) 3_655 3_655
N412 Fe2 N432 88.78(9) . 3_655
N422 Fe2 N432 90.38(9) . 3_655
N422 Fe2 N432 89.62(9) 3_655 3_655
N432 Fe2 N432 180.0 . 3_655
C112 N412 N312 106.1(2) . .
C112 N412 Fe2 130.0(2) . .
N312 N412 Fe2 123.7(2) . .
N212 N312 N412 109.7(2) . .
N312 N212 N112 106.8(2) . .
C112 N112 N212 108.8(2) . .
C112 N112 C212 129.8(3) . .
N212 N112 C212 120.8(2) . .
N412 C112 N112 108.7(3) . .
N412 C112 H112 121.9(24) . .
N112 C112 H112 129.4(24) . .
N112 C212 H21A 105.6(20) . .
N112 C212 H21B 108.3(19) . .
H21A C212 H21B 111.5(27) . .
N112 C212 H21C 108.7(21) . .
H21A C212 H21C 111.8(30) . .
H21B C212 H21C 110.7(28) . .
C122 N422 N322 106.5(2) . .
C122 N422 Fe2 128.5(2) . .
N322 N422 Fe2 124.2(2) . .
N222 N322 N422 109.6(2) . .
N322 N222 N122 106.7(2) . .
C122 N122 N222 108.3(2) . .
C122 N122 C222 130.1(3) . .
N222 N122 C222 121.5(2) . .
N422 C122 N122 108.8(3) . .
N422 C122 H122 126.5(20) . .
N122 C122 H122 124.7(20) . .
N122 C222 H22A 113.1(24) . .
N122 C222 H22B 107.8(26) . .
H22A C222 H22B 115.5(34) . .
N122 C222 H23C 104.3(20) . .
H22A C222 H23C 100.4(30) . .
H22B C222 H23C 115.4(30) . .
C132 N432 N332 106.2(2) . .
C132 N432 Fe2 130.5(2) . .
N332 N432 Fe2 122.9(2) . .
N232 N332 N432 109.9(2) . .
N332 N232 N132 106.7(2) . .
C132 N132 N232 108.6(2) . .
C132 N132 C232 130.4(3) . .
N232 N132 C232 120.9(2) . .
N432 C132 N132 108.5(3) . .
N432 C132 H133 123.8(20) . .
N132 C132 H133 127.5(20) . .
N132 C232 H23A 112.7(24) . .
N132 C232 H23B 110.0(23) . .
H23A C232 H23B 108.4(32) . .
N132 C232 H23C 107.0(20) . .
H23A C232 H23C 108.7(31) . .
H23B C232 H23C 110.1(31) . .
F11 B1 F21 110.1(3) . .
F11 B1 F41 110.1(3) . .
F21 B1 F41 110.6(2) . .
F11 B1 F31 109.0(2) . .
F21 B1 F31 108.7(3) . .
F41 B1 F31 108.3(3) . .
F22 B2 F42 110.0(2) . .
F22 B2 F12 109.2(2) . .
F42 B2 F12 109.9(2) . .
F22 B2 F32 109.5(2) . .
F42 B2 F32 109.1(2) . .
F12 B2 F32 109.1(2) . .

loop_
_geom_bond_atom_site_label_1
_geom_bond_atom_site_label_2
_geom_bond_distance
_geom_bond_site_symmetry_2
Fe1 N411 1.983(2) .
Fe1 N411 1.983(2) 3
Fe1 N421 1.989(2) 3
Fe1 N421 1.989(2) .
Fe1 N431 2.000(2) .
Fe1 N431 2.000(2) 3
N411 C111 1.315(4) .
N411 N311 1.375(3) .
N311 N211 1.297(3) .
N211 N111 1.356(3) .
N111 C111 1.322(4) .
N111 C211 1.464(4) .
C111 H111 0.90(3) .
C211 H21A 0.99(4) .
C211 H21B 0.94(4) .
C211 H21C 0.91(4) .
N421 C121 1.321(4) .
N421 N321 1.376(3) .
N321 N221 1.289(4) .
N221 N121 1.351(3) .
N121 C121 1.331(4) .
N121 C221 1.458(4) .
C121 H121 0.88(4) .
C221 H22A 1.04(5) .
C221 H22B 0.95(5) .
C221 H22C 0.99(5) .
N431 C131 1.325(4) .
N431 N331 1.368(3) .
N331 N231 1.292(3) .
N231 N131 1.358(3) .
N131 C131 1.322(4) .
N131 C231 1.462(4) .
C131 H131 0.84(3) .
C231 H23A 0.88(5) .
C231 H23B 0.96(4) .
C231 H23C 0.91(3) .
Fe2 N412 2.183(2) 3_655
Fe2 N412 2.183(2) .
Fe2 N422 2.187(2) .
Fe2 N422 2.187(2) 3_655
Fe2 N432 2.192(2) .
Fe2 N432 2.192(2) 3_655
N412 C112 1.318(4) .
N412 N312 1.374(3) .
N312 N212 1.299(3) .
N212 N112 1.347(3) .
N112 C112 1.330(4) .
N112 C212 1.462(4) .
C112 H112 0.84(4) .
C212 H21A 1.01(4) .
C212 H21B 0.97(3) .
C212 H21C 0.94(4) .
N422 C122 1.311(4) .
N422 N322 1.368(3) .
N322 N222 1.292(4) .
N222 N122 1.358(3) .
N122 C122 1.324(4) .
N122 C222 1.466(4) .
C122 H122 0.89(3) .
C222 H22A 0.88(4) .
C222 H22B 0.89(4) .
C222 H23C 1.04(4) .
N432 C132 1.319(4) .
N432 N332 1.374(3) .
N332 N232 1.295(3) .
N232 N132 1.356(3) .
N132 C132 1.334(4) .
N132 C232 1.454(4) .
C132 H133 0.90(3) .
C232 H23A 0.96(4) .
C232 H23B 0.93(4) .
C232 H23C 0.98(4) .
B1 F11 1.387(4) .
B1 F21 1.390(4) .
B1 F41 1.397(4) .
B1 F31 1.402(4) .
B2 F22 1.389(4) .
B2 F42 1.395(3) .
B2 F12 1.400(4) .
B2 F32 1.401(4) .
